data_4306672
loop_
_publ_author_name
'Kapil S. Lokare'
'Aaron L. Odom'

_publ_section_title
;
Carbonyl Olefination Using Readily Prepared Tungsten Metallacycles
;
_journal_name_full 'Inorganic Chemistry'
_journal_page_first 11191
_journal_page_last 11196
_journal_paper_doi 10.1021/ic8014964
_journal_volume 47
_journal_year 2008
_chemical_formula_moiety 'C54 H72 N2 O4 W'
_chemical_formula_sum 'C54 H72 N2 O4 W'
_chemical_formula_weight 996.99
_chemical_name_systematic
; 
 ? 
;
_space_group_IT_number 14
_symmetry_cell_setting monoclinic
_symmetry_space_group_name_Hall '-P 2yn'
_symmetry_space_group_name_H-M 'P 1 21/n 1'
_atom_sites_solution_hydrogens geom
_atom_sites_solution_primary direct
_atom_sites_solution_secondary difmap
_audit_creation_method SHELXL-97
_cell_angle_alpha 90.00
_cell_angle_beta 101.976(5)
_cell_angle_gamma 90.00
_cell_formula_units_Z 4
_cell_length_a 12.642(4)
_cell_length_b 18.226(5)
_cell_length_c 21.063(6)
_cell_measurement_reflns_used 970
_cell_measurement_temperature 173(2)
_cell_measurement_theta_max 45.96
_cell_measurement_theta_min 4.74
_cell_volume 4748(2)
_computing_cell_refinement 'Bruker SMART'
_computing_data_collection 'Bruker SMART'
_computing_data_reduction 'Bruker SHELXTL'
_computing_molecular_graphics 'Bruker SHELXTL'
_computing_publication_material 'Bruker SHELXTL'
_computing_structure_refinement 'SHELXL-97 (Sheldrick, 1997)'
_computing_structure_solution 'SHELXS-97 (Sheldrick, 1990)'
_diffrn_ambient_temperature 173(2)
_diffrn_measured_fraction_theta_full 1.000
_diffrn_measured_fraction_theta_max 1.000
_diffrn_measurement_device_type 'CCD area detector'
_diffrn_measurement_method 'phi and omega scans'
_diffrn_radiation_monochromator graphite
_diffrn_radiation_source 'fine-focus sealed tube'
_diffrn_radiation_type MoK\a
_diffrn_radiation_wavelength 0.71073
_diffrn_reflns_av_R_equivalents 0.0591
_diffrn_reflns_av_sigmaI/netI 0.0428
_diffrn_reflns_limit_h_max 14
_diffrn_reflns_limit_h_min -14
_diffrn_reflns_limit_k_max 20
_diffrn_reflns_limit_k_min -20
_diffrn_reflns_limit_l_max 23
_diffrn_reflns_limit_l_min -23
_diffrn_reflns_number 40046
_diffrn_reflns_theta_full 23.28
_diffrn_reflns_theta_max 23.28
_diffrn_reflns_theta_min 1.49
_exptl_absorpt_coefficient_mu 2.480
_exptl_absorpt_correction_T_max 1.0000
_exptl_absorpt_correction_T_min 0.6836
_exptl_absorpt_correction_type multi-scan
_exptl_absorpt_process_details Sadabs
_exptl_crystal_colour orange
_exptl_crystal_density_diffrn 1.395
_exptl_crystal_density_method 'not measured'
_exptl_crystal_description cube
_exptl_crystal_F_000 2064
_exptl_crystal_size_max 0.34
_exptl_crystal_size_mid 0.25
_exptl_crystal_size_min 0.20
_refine_diff_density_max 0.638
_refine_diff_density_min -0.517
_refine_diff_density_rms 0.078
_refine_ls_extinction_coef 0.00020(4)
_refine_ls_extinction_expression Fc^*^=kFc[1+0.001xFc^2^\l^3^/sin(2\q)]^-1/4^
_refine_ls_extinction_method SHELXL
_refine_ls_goodness_of_fit_ref 1.051
_refine_ls_hydrogen_treatment constr
_refine_ls_matrix_type full
_refine_ls_number_parameters 551
_refine_ls_number_reflns 6824
_refine_ls_number_restraints 0
_refine_ls_restrained_S_all 1.051
_refine_ls_R_factor_all 0.0447
_refine_ls_R_factor_gt 0.0244
_refine_ls_shift/su_max 0.001
_refine_ls_shift/su_mean 0.000
_refine_ls_structure_factor_coef Fsqd
_refine_ls_weighting_details 'calc w=1/[\s^2^(Fo^2^)+(0.0218P)^2^+0.8528P] where P=(Fo^2^+2Fc^2^)/3'
_refine_ls_weighting_scheme calc
_refine_ls_wR_factor_gt 0.0500
_refine_ls_wR_factor_ref 0.0564
_reflns_number_gt 5270
_reflns_number_total 6824
_reflns_threshold_expression >2sigma(I)
_cod_data_source_file ic8014964_si_002_2.cif
_cod_data_source_block 06008t
_cod_depositor_comments
;
The following automatic conversions were performed:
'_symmetry_cell_setting' value 'Monoclinic' changed to 'monoclinic'
according to '/home/saulius/struct/CIF-dictionaries/cif_core.dic'
dictionary named 'cif_core.dic' version 2.4.1 from
2010-06-29.

'_exptl_absorpt_correction_type' value 'Multi-scan' changed
to 'multi-scan' according to
'/home/saulius/struct/CIF-dictionaries/cif_core.dic' dictionary named
'cif_core.dic' version 2.4.1 from 2010-06-29.

Automatic conversion script
Id: cif_fix_enum 1527 2010-12-29 10:47:43Z saulius 
;
_cod_database_code 4306672

loop_
_symmetry_equiv_pos_as_xyz
'x, y, z'
'-x+1/2, y+1/2, -z+1/2'
'-x, -y, -z'
'x-1/2, -y-1/2, z-1/2'

loop_
_atom_site_label
_atom_site_type_symbol
_atom_site_fract_x
_atom_site_fract_y
_atom_site_fract_z
_atom_site_U_iso_or_equiv
_atom_site_adp_type
_atom_site_occupancy
_atom_site_symmetry_multiplicity
_atom_site_calc_flag
_atom_site_refinement_flags
_atom_site_disorder_assembly
_atom_site_disorder_group
W W -0.429894(13) 0.187587(9) 0.855895(8) 0.01956(7) Uani 1 1 d . . .
N1 N -0.3851(2) 0.10053(17) 0.87911(15) 0.0224(8) Uani 1 1 d . . .
N2 N -0.4594(2) 0.17797(17) 0.75966(15) 0.0201(8) Uani 1 1 d . . .
O1 O -0.3377(2) 0.27330(14) 0.84877(13) 0.0280(7) Uani 1 1 d . . .
O2 O -0.4248(2) 0.22331(15) 0.94591(12) 0.0269(7) Uani 1 1 d . . .
O3 O 0.0847(2) 0.35086(19) 0.95896(16) 0.0539(10) Uani 1 1 d . . .
O4 O -0.6113(3) 0.44524(18) 1.06421(15) 0.0506(9) Uani 1 1 d . . .
C1A C -0.5932(3) 0.1870(2) 0.84872(18) 0.0247(9) Uani 1 1 d . . .
C1B C -0.5169(3) 0.2391(2) 0.72941(18) 0.0208(9) Uani 1 1 d . . .
C2A C -0.6414(3) 0.2421(2) 0.80847(19) 0.0254(10) Uani 1 1 d . . .
C2B C -0.5953(3) 0.2728(2) 0.75604(19) 0.0258(10) Uani 1 1 d . . .
C3B C -0.6429(3) 0.3434(2) 0.7238(2) 0.0367(12) Uani 1 1 d . . .
H3BA H -0.7191 0.3453 0.7250 0.044 Uiso 1 1 calc R . .
H3BB H -0.6371 0.3426 0.6786 0.044 Uiso 1 1 calc R . .
C3A C -0.7512(3) 0.2715(2) 0.8176(2) 0.0356(12) Uani 1 1 d . . .
H3AA H -0.7593 0.2606 0.8614 0.043 Uiso 1 1 calc R . .
H3AB H -0.7520 0.3244 0.8127 0.043 Uiso 1 1 calc R . .
C4A C -0.8478(3) 0.2393(3) 0.7696(2) 0.0455(13) Uani 1 1 d . . .
H4AA H -0.9138 0.2594 0.7793 0.055 Uiso 1 1 calc R . .
H4AB H -0.8439 0.2550 0.7262 0.055 Uiso 1 1 calc R . .
C4B C -0.5876(4) 0.4128(2) 0.7559(2) 0.0438(13) Uani 1 1 d . . .
H4BA H -0.6223 0.4552 0.7326 0.053 Uiso 1 1 calc R . .
H4BB H -0.5991 0.4156 0.7999 0.053 Uiso 1 1 calc R . .
C5A C -0.8550(3) 0.1563(3) 0.7703(2) 0.0421(13) Uani 1 1 d . . .
H5AA H -0.7977 0.1367 0.7510 0.051 Uiso 1 1 calc R . .
H5AB H -0.9232 0.1419 0.7428 0.051 Uiso 1 1 calc R . .
C5B C -0.4668(4) 0.4173(2) 0.7580(2) 0.0415(12) Uani 1 1 d . . .
H5BA H -0.4305 0.3810 0.7885 0.050 Uiso 1 1 calc R . .
H5BB H -0.4412 0.4653 0.7744 0.050 Uiso 1 1 calc R . .
C6B C -0.4340(4) 0.4052(2) 0.6923(2) 0.0398(12) Uani 1 1 d . . .
H6BA H -0.4948 0.4184 0.6580 0.048 Uiso 1 1 calc R . .
H6BB H -0.3753 0.4385 0.6896 0.048 Uiso 1 1 calc R . .
C6A C -0.8470(3) 0.1203(3) 0.8366(2) 0.0427(13) Uani 1 1 d . . .
H6AA H -0.8983 0.0801 0.8318 0.051 Uiso 1 1 calc R . .
H6AB H -0.8689 0.1559 0.8656 0.051 Uiso 1 1 calc R . .
C7B C -0.3987(3) 0.3278(2) 0.6793(2) 0.0316(11) Uani 1 1 d . . .
H7BA H -0.3418 0.3137 0.7157 0.038 Uiso 1 1 calc R . .
H7BB H -0.3666 0.3298 0.6413 0.038 Uiso 1 1 calc R . .
C7A C -0.7350(3) 0.0907(2) 0.8688(2) 0.0377(12) Uani 1 1 d . . .
H7AA H -0.7442 0.0581 0.9037 0.045 Uiso 1 1 calc R . .
H7AB H -0.7089 0.0610 0.8370 0.045 Uiso 1 1 calc R . .
C8B C -0.4835(3) 0.2660(2) 0.66838(18) 0.0270(10) Uani 1 1 d . . .
H8BA H -0.5474 0.2834 0.6383 0.032 Uiso 1 1 calc R . .
H8BB H -0.4548 0.2249 0.6481 0.032 Uiso 1 1 calc R . .
C8A C -0.6466(3) 0.1463(2) 0.8967(2) 0.0326(11) Uani 1 1 d . . .
H8AA H -0.6776 0.1824 0.9213 0.039 Uiso 1 1 calc R . .
H8AB H -0.5905 0.1206 0.9270 0.039 Uiso 1 1 calc R . .
C11 C -0.3288(3) 0.0372(2) 0.90731(18) 0.0221(10) Uani 1 1 d . . .
C12 C -0.2302(3) 0.0459(2) 0.95296(18) 0.0226(10) Uani 1 1 d . . .
C13 C -0.1782(3) -0.0172(2) 0.9802(2) 0.0311(11) Uani 1 1 d . . .
H13A H -0.1131 -0.0129 1.0100 0.037 Uiso 1 1 calc R . .
C14 C -0.2202(3) -0.0858(2) 0.9643(2) 0.0360(12) Uani 1 1 d . . .
H14A H -0.1839 -0.1272 0.9835 0.043 Uiso 1 1 calc R . .
C15 C -0.3161(3) -0.0934(2) 0.9198(2) 0.0329(11) Uani 1 1 d . . .
H15A H -0.3436 -0.1402 0.9095 0.040 Uiso 1 1 calc R . .
C16 C -0.3732(3) -0.0327(2) 0.8898(2) 0.0267(10) Uani 1 1 d . . .
C21 C -0.4344(3) 0.1188(2) 0.71848(18) 0.0220(9) Uani 1 1 d . . .
C22 C -0.3263(3) 0.1066(2) 0.71389(19) 0.0239(10) Uani 1 1 d . . .
C23 C -0.3047(3) 0.0492(2) 0.6746(2) 0.0335(11) Uani 1 1 d . . .
H23A H -0.2333 0.0391 0.6726 0.040 Uiso 1 1 calc R . .
C24 C -0.3858(4) 0.0075(2) 0.6390(2) 0.0380(12) Uani 1 1 d . . .
H24A H -0.3699 -0.0298 0.6124 0.046 Uiso 1 1 calc R . .
C25 C -0.4918(3) 0.0216(2) 0.6431(2) 0.0343(11) Uani 1 1 d . . .
H25A H -0.5468 -0.0066 0.6185 0.041 Uiso 1 1 calc R . .
C26 C -0.5183(3) 0.0761(2) 0.68248(19) 0.0257(10) Uani 1 1 d . . .
C100 C 0.1282(4) 0.3383(3) 1.0240(2) 0.0667(17) Uani 1 1 d . . .
H10A H 0.2034 0.3513 1.0333 0.100 Uiso 1 1 calc R . .
H10B H 0.1206 0.2873 1.0337 0.100 Uiso 1 1 calc R . .
H10C H 0.0906 0.3675 1.0502 0.100 Uiso 1 1 calc R . .
C101 C -0.2358(3) 0.2968(2) 0.87854(19) 0.0265(10) Uani 1 1 d . . .
C102 C -0.2059(3) 0.3090(2) 0.9450(2) 0.0325(11) Uani 1 1 d . . .
H10D H -0.2569 0.3044 0.9708 0.039 Uiso 1 1 calc R . .
C103 C -0.1001(3) 0.3279(2) 0.9730(2) 0.0362(12) Uani 1 1 d . . .
H10E H -0.0811 0.3361 1.0175 0.043 Uiso 1 1 calc R . .
C104 C -0.0230(3) 0.3346(2) 0.9357(2) 0.0348(12) Uani 1 1 d . . .
C105 C -0.0534(3) 0.3257(2) 0.8696(2) 0.0373(12) Uani 1 1 d . . .
H10F H -0.0025 0.3315 0.8439 0.045 Uiso 1 1 calc R . .
C106 C -0.1581(3) 0.3085(2) 0.8413(2) 0.0354(11) Uani 1 1 d . . .
H10G H -0.1777 0.3045 0.7964 0.043 Uiso 1 1 calc R . .
C121 C -0.1866(3) 0.1206(2) 0.97502(19) 0.0292(11) Uani 1 1 d . . .
H12A H -0.2173 0.1560 0.9412 0.035 Uiso 1 1 calc R . .
C122 C -0.0633(3) 0.1262(2) 0.9865(2) 0.0425(13) Uani 1 1 d . . .
H12B H -0.0399 0.1135 0.9473 0.064 Uiso 1 1 calc R . .
H12C H -0.0313 0.0930 1.0205 0.064 Uiso 1 1 calc R . .
H12D H -0.0413 0.1755 0.9988 0.064 Uiso 1 1 calc R . .
C123 C -0.2261(3) 0.1414(3) 1.0370(2) 0.0401(12) Uani 1 1 d . . .
H12E H -0.3035 0.1383 1.0289 0.060 Uiso 1 1 calc R . .
H12F H -0.2038 0.1906 1.0495 0.060 Uiso 1 1 calc R . .
H12G H -0.1955 0.1082 1.0713 0.060 Uiso 1 1 calc R . .
C161 C -0.4776(3) -0.0437(2) 0.8422(2) 0.0350(11) Uani 1 1 d . . .
H16A H -0.5013 0.0042 0.8234 0.042 Uiso 1 1 calc R . .
C162 C -0.5640(4) -0.0720(3) 0.8766(3) 0.0631(16) Uani 1 1 d . . .
H16B H -0.5731 -0.0379 0.9098 0.095 Uiso 1 1 calc R . .
H16C H -0.5424 -0.1188 0.8959 0.095 Uiso 1 1 calc R . .
H16D H -0.6311 -0.0771 0.8458 0.095 Uiso 1 1 calc R . .
C163 C -0.4621(4) -0.0944(3) 0.7869(2) 0.0623(16) Uani 1 1 d . . .
H16E H -0.4081 -0.0742 0.7660 0.094 Uiso 1 1 calc R . .
H16F H -0.5292 -0.0988 0.7559 0.094 Uiso 1 1 calc R . .
H16G H -0.4394 -0.1419 0.8041 0.094 Uiso 1 1 calc R . .
C200 C -0.6754(4) 0.5007(3) 1.0270(3) 0.0594(15) Uani 1 1 d . . .
H20A H -0.7026 0.5334 1.0556 0.089 Uiso 1 1 calc R . .
H20B H -0.7348 0.4784 0.9976 0.089 Uiso 1 1 calc R . .
H20C H -0.6319 0.5278 1.0028 0.089 Uiso 1 1 calc R . .
C201 C -0.4686(3) 0.2803(2) 0.97195(19) 0.0247(10) Uani 1 1 d . . .
C202 C -0.4661(3) 0.2802(2) 1.0382(2) 0.0325(11) Uani 1 1 d . . .
H20D H -0.4323 0.2418 1.0636 0.039 Uiso 1 1 calc R . .
C203 C -0.5126(4) 0.3360(3) 1.0669(2) 0.0414(13) Uani 1 1 d . . .
H20E H -0.5084 0.3354 1.1115 0.050 Uiso 1 1 calc R . .
C204 C -0.5655(3) 0.3930(2) 1.0300(2) 0.0345(11) Uani 1 1 d . . .
C205 C -0.5682(3) 0.3949(2) 0.9650(2) 0.0373(12) Uani 1 1 d . . .
H20F H -0.6029 0.4332 0.9399 0.045 Uiso 1 1 calc R . .
C206 C -0.5188(3) 0.3393(2) 0.9362(2) 0.0332(11) Uani 1 1 d . . .
H20G H -0.5195 0.3417 0.8920 0.040 Uiso 1 1 calc R . .
C221 C -0.2337(3) 0.1550(2) 0.74715(19) 0.0259(10) Uani 1 1 d . . .
H22A H -0.2642 0.1947 0.7692 0.031 Uiso 1 1 calc R . .
C222 C -0.1527(3) 0.1133(2) 0.7980(2) 0.0364(12) Uani 1 1 d . . .
H22B H -0.1895 0.0917 0.8290 0.055 Uiso 1 1 calc R . .
H22C H -0.0982 0.1465 0.8199 0.055 Uiso 1 1 calc R . .
H22D H -0.1195 0.0754 0.7773 0.055 Uiso 1 1 calc R . .
C223 C -0.1767(3) 0.1900(2) 0.6972(2) 0.0357(11) Uani 1 1 d . . .
H22E H -0.2287 0.2158 0.6652 0.054 Uiso 1 1 calc R . .
H22F H -0.1431 0.1523 0.6763 0.054 Uiso 1 1 calc R . .
H22G H -0.1226 0.2237 0.7186 0.054 Uiso 1 1 calc R . .
C261 C -0.6368(3) 0.0881(2) 0.6856(2) 0.0290(11) Uani 1 1 d . . .
H26A H -0.6386 0.1181 0.7241 0.035 Uiso 1 1 calc R . .
C262 C -0.6969(3) 0.0172(2) 0.6917(2) 0.0408(12) Uani 1 1 d . . .
H26B H -0.6608 -0.0090 0.7296 0.061 Uiso 1 1 calc R . .
H26C H -0.6984 -0.0125 0.6539 0.061 Uiso 1 1 calc R . .
H26D H -0.7696 0.0282 0.6956 0.061 Uiso 1 1 calc R . .
C263 C -0.6974(3) 0.1304(3) 0.6257(2) 0.0420(12) Uani 1 1 d . . .
H26E H -0.7709 0.1382 0.6295 0.063 Uiso 1 1 calc R . .
H26F H -0.6962 0.1024 0.5873 0.063 Uiso 1 1 calc R . .
H26G H -0.6628 0.1768 0.6231 0.063 Uiso 1 1 calc R . .

loop_
_atom_site_aniso_label
_atom_site_aniso_U_11
_atom_site_aniso_U_22
_atom_site_aniso_U_33
_atom_site_aniso_U_23
_atom_site_aniso_U_13
_atom_site_aniso_U_12
W 0.01610(9) 0.01979(10) 0.02176(10) 0.00055(9) 0.00153(6) 0.00170(9)
N1 0.0187(18) 0.025(2) 0.0241(19) 0.0000(16) 0.0051(15) -0.0020(16)
N2 0.0194(17) 0.018(2) 0.0237(18) -0.0003(16) 0.0068(14) 0.0021(15)
O1 0.0259(16) 0.0260(16) 0.0292(17) -0.0012(13) -0.0010(13) -0.0056(13)
O2 0.0262(16) 0.0290(17) 0.0246(16) -0.0040(13) 0.0034(13) 0.0055(13)
O3 0.032(2) 0.078(3) 0.048(2) 0.0136(19) -0.0008(17) -0.0175(18)
O4 0.052(2) 0.047(2) 0.059(2) -0.0080(18) 0.0249(18) 0.0148(18)
C1A 0.018(2) 0.033(2) 0.022(2) -0.001(2) 0.0022(17) 0.001(2)
C1B 0.016(2) 0.024(2) 0.021(2) -0.0017(19) -0.0010(18) 0.0008(19)
C2A 0.016(2) 0.032(3) 0.027(3) -0.003(2) 0.0012(19) 0.0054(19)
C2B 0.024(2) 0.026(2) 0.025(2) 0.002(2) -0.002(2) -0.001(2)
C3B 0.028(3) 0.041(3) 0.040(3) 0.010(2) 0.007(2) 0.017(2)
C3A 0.025(3) 0.044(3) 0.042(3) 0.007(2) 0.015(2) 0.014(2)
C4A 0.019(3) 0.072(4) 0.046(3) 0.009(3) 0.006(2) 0.016(3)
C4B 0.064(4) 0.025(3) 0.047(3) 0.011(2) 0.022(3) 0.020(2)
C5A 0.017(2) 0.065(4) 0.042(3) -0.004(3) 0.002(2) 0.002(2)
C5B 0.056(3) 0.026(3) 0.043(3) 0.000(2) 0.010(3) -0.001(2)
C6B 0.051(3) 0.025(3) 0.046(3) 0.007(2) 0.016(2) -0.002(2)
C6A 0.022(3) 0.052(3) 0.053(3) -0.005(3) 0.008(2) -0.003(2)
C7B 0.036(3) 0.028(3) 0.033(3) 0.009(2) 0.012(2) 0.001(2)
C7A 0.031(3) 0.047(3) 0.039(3) 0.006(2) 0.015(2) 0.000(2)
C8B 0.033(3) 0.025(3) 0.022(2) 0.0014(19) 0.004(2) 0.009(2)
C8A 0.023(2) 0.045(3) 0.030(3) 0.003(2) 0.006(2) -0.001(2)
C11 0.022(2) 0.024(3) 0.021(2) 0.0053(19) 0.0070(19) 0.0058(19)
C12 0.022(2) 0.026(3) 0.022(2) 0.0054(19) 0.0094(19) 0.0031(19)
C13 0.026(2) 0.035(3) 0.030(3) 0.007(2) 0.002(2) 0.009(2)
C14 0.040(3) 0.029(3) 0.039(3) 0.011(2) 0.008(2) 0.013(2)
C15 0.035(3) 0.023(3) 0.042(3) -0.001(2) 0.011(2) 0.003(2)
C16 0.028(2) 0.022(3) 0.033(3) 0.004(2) 0.013(2) 0.003(2)
C21 0.024(2) 0.020(2) 0.022(2) 0.0014(19) 0.0041(19) 0.0032(19)
C22 0.022(2) 0.023(2) 0.029(2) 0.001(2) 0.0086(19) 0.0018(19)
C23 0.029(3) 0.028(3) 0.047(3) -0.006(2) 0.015(2) -0.003(2)
C24 0.041(3) 0.029(3) 0.047(3) -0.015(2) 0.018(2) -0.007(2)
C25 0.033(3) 0.034(3) 0.037(3) -0.013(2) 0.009(2) -0.014(2)
C26 0.022(2) 0.029(3) 0.026(2) 0.000(2) 0.0057(19) -0.003(2)
C100 0.044(3) 0.098(5) 0.051(4) 0.007(3) -0.006(3) -0.021(3)
C101 0.034(3) 0.022(3) 0.022(2) 0.0001(19) 0.003(2) -0.003(2)
C102 0.037(3) 0.028(3) 0.034(3) -0.003(2) 0.011(2) -0.006(2)
C103 0.036(3) 0.042(3) 0.029(3) -0.001(2) 0.003(2) -0.008(2)
C104 0.030(3) 0.034(3) 0.038(3) 0.003(2) 0.001(2) -0.005(2)
C105 0.031(3) 0.038(3) 0.046(3) -0.001(2) 0.017(2) -0.007(2)
C106 0.046(3) 0.033(3) 0.029(3) -0.005(2) 0.011(2) -0.012(2)
C121 0.022(2) 0.032(3) 0.029(3) 0.006(2) -0.0060(19) 0.005(2)
C122 0.025(3) 0.041(3) 0.056(3) 0.003(2) -0.005(2) 0.002(2)
C123 0.039(3) 0.048(3) 0.029(3) -0.006(2) -0.002(2) 0.008(2)
C161 0.036(3) 0.021(3) 0.043(3) 0.002(2) -0.003(2) 0.001(2)
C162 0.039(3) 0.057(4) 0.090(4) 0.022(3) 0.006(3) -0.006(3)
C163 0.073(4) 0.052(4) 0.050(4) -0.018(3) -0.015(3) 0.010(3)
C200 0.060(4) 0.036(3) 0.089(4) 0.000(3) 0.031(3) 0.015(3)
C201 0.022(2) 0.025(2) 0.025(3) 0.000(2) 0.0012(19) -0.001(2)
C202 0.031(3) 0.038(3) 0.030(3) 0.006(2) 0.010(2) 0.009(2)
C203 0.045(3) 0.054(3) 0.030(3) -0.004(2) 0.018(2) 0.010(3)
C204 0.028(3) 0.035(3) 0.044(3) -0.007(2) 0.015(2) 0.004(2)
C205 0.041(3) 0.029(3) 0.040(3) 0.001(2) 0.004(2) 0.008(2)
C206 0.040(3) 0.033(3) 0.027(3) -0.001(2) 0.009(2) 0.003(2)
C221 0.019(2) 0.025(2) 0.035(3) -0.007(2) 0.008(2) -0.0018(19)
C222 0.023(2) 0.042(3) 0.043(3) 0.000(2) 0.006(2) 0.004(2)
C223 0.028(2) 0.036(3) 0.045(3) -0.005(2) 0.010(2) -0.004(2)
C261 0.021(2) 0.033(3) 0.032(3) -0.005(2) 0.003(2) -0.005(2)
C262 0.027(3) 0.048(3) 0.048(3) -0.006(2) 0.010(2) -0.011(2)
C263 0.027(3) 0.053(3) 0.044(3) 0.006(2) 0.002(2) -0.002(2)

loop_
_atom_type_symbol
_atom_type_description
_atom_type_scat_dispersion_real
_atom_type_scat_dispersion_imag
_atom_type_scat_source
C C 0.0033 0.0016 'International Tables Vol C Tables 4.2.6.8 and 6.1.1.4'
H H 0.0000 0.0000 'International Tables Vol C Tables 4.2.6.8 and 6.1.1.4'
N N 0.0061 0.0033 'International Tables Vol C Tables 4.2.6.8 and 6.1.1.4'
O O 0.0106 0.0060 'International Tables Vol C Tables 4.2.6.8 and 6.1.1.4'
W W -0.8490 6.8722 'International Tables Vol C Tables 4.2.6.8 and 6.1.1.4'

loop_
_geom_angle_atom_site_label_1
_geom_angle_atom_site_label_2
_geom_angle_atom_site_label_3
_geom_angle
_geom_angle_site_symmetry_1
_geom_angle_site_symmetry_3
_geom_angle_publ_flag
N1 W O1 125.94(13) . . ?
N1 W N2 100.91(13) . . ?
O1 W N2 88.92(11) . . ?
N1 W O2 94.99(13) . . ?
O1 W O2 84.87(11) . . ?
N2 W O2 163.62(12) . . ?
N1 W C1A 106.52(16) . . ?
O1 W C1A 127.12(14) . . ?
N2 W C1A 87.19(13) . . ?
O2 W C1A 84.53(13) . . ?
C11 N1 W 167.2(3) . . ?
C1B N2 C21 118.1(3) . . ?
C1B N2 W 111.2(2) . . ?
C21 N2 W 130.7(2) . . ?
C101 O1 W 136.3(2) . . ?
C201 O2 W 134.8(2) . . ?
C104 O3 C100 118.3(4) . . ?
C204 O4 C200 116.9(4) . . ?
C2A C1A C8A 124.5(4) . . ?
C2A C1A W 110.8(3) . . ?
C8A C1A W 122.4(3) . . ?
C2B C1B N2 121.0(3) . . ?
C2B C1B C8B 123.4(4) . . ?
N2 C1B C8B 115.6(3) . . ?
C1A C2A C2B 123.5(4) . . ?
C1A C2A C3A 118.3(4) . . ?
C2B C2A C3A 118.2(4) . . ?
C1B C2B C2A 124.6(4) . . ?
C1B C2B C3B 116.6(4) . . ?
C2A C2B C3B 118.6(4) . . ?
C2B C3B C4B 113.6(4) . . ?
C4A C3A C2A 113.7(4) . . ?
C5A C4A C3A 114.7(4) . . ?
C5B C4B C3B 114.9(4) . . ?
C4A C5A C6A 116.4(4) . . ?
C4B C5B C6B 115.0(4) . . ?
C7B C6B C5B 116.0(4) . . ?
C5A C6A C7A 115.8(4) . . ?
C6B C7B C8B 118.9(4) . . ?
C8A C7A C6A 118.0(4) . . ?
C1B C8B C7B 114.7(3) . . ?
C1A C8A C7A 117.2(3) . . ?
C16 C11 C12 121.6(4) . . ?
C16 C11 N1 119.2(3) . . ?
C12 C11 N1 119.2(3) . . ?
C13 C12 C11 117.6(4) . . ?
C13 C12 C121 120.7(4) . . ?
C11 C12 C121 121.6(3) . . ?
C14 C13 C12 121.9(4) . . ?
C13 C14 C15 119.9(4) . . ?
C14 C15 C16 121.9(4) . . ?
C15 C16 C11 117.1(4) . . ?
C15 C16 C161 119.9(4) . . ?
C11 C16 C161 122.9(4) . . ?
C26 C21 C22 120.7(4) . . ?
C26 C21 N2 119.8(3) . . ?
C22 C21 N2 119.4(3) . . ?
C23 C22 C21 118.2(4) . . ?
C23 C22 C221 118.9(3) . . ?
C21 C22 C221 122.9(4) . . ?
C24 C23 C22 121.6(4) . . ?
C23 C24 C25 119.2(4) . . ?
C26 C25 C24 121.9(4) . . ?
C25 C26 C21 118.3(4) . . ?
C25 C26 C261 119.4(4) . . ?
C21 C26 C261 122.3(4) . . ?
O1 C101 C102 122.8(4) . . ?
O1 C101 C106 119.5(4) . . ?
C102 C101 C106 117.8(4) . . ?
C103 C102 C101 120.3(4) . . ?
C104 C103 C102 120.8(4) . . ?
C105 C104 C103 119.0(4) . . ?
C105 C104 O3 115.6(4) . . ?
C103 C104 O3 125.5(4) . . ?
C106 C105 C104 120.6(4) . . ?
C105 C106 C101 121.3(4) . . ?
C12 C121 C122 113.9(3) . . ?
C12 C121 C123 108.8(3) . . ?
C122 C121 C123 110.4(3) . . ?
C16 C161 C162 110.4(4) . . ?
C16 C161 C163 110.8(4) . . ?
C162 C161 C163 112.1(4) . . ?
O2 C201 C202 118.9(4) . . ?
O2 C201 C206 123.8(4) . . ?
C202 C201 C206 117.2(4) . . ?
C203 C202 C201 121.2(4) . . ?
C202 C203 C204 120.6(4) . . ?
C205 C204 C203 119.4(4) . . ?
C205 C204 O4 125.2(4) . . ?
C203 C204 O4 115.3(4) . . ?
C204 C205 C206 120.0(4) . . ?
C201 C206 C205 121.5(4) . . ?
C22 C221 C222 112.1(3) . . ?
C22 C221 C223 110.6(3) . . ?
C222 C221 C223 110.3(3) . . ?
C262 C261 C26 113.2(3) . . ?
C262 C261 C263 108.8(3) . . ?
C26 C261 C263 111.2(3) . . ?

loop_
_geom_bond_atom_site_label_1
_geom_bond_atom_site_label_2
_geom_bond_distance
_geom_bond_site_symmetry_2
_geom_bond_publ_flag
W N1 1.721(3) . ?
W O1 1.973(3) . ?
W N2 1.991(3) . ?
W O2 1.993(3) . ?
W C1A 2.039(4) . ?
N1 C11 1.420(5) . ?
N2 C1B 1.408(5) . ?
N2 C21 1.459(5) . ?
O1 C101 1.379(5) . ?
O2 C201 1.346(5) . ?
O3 C104 1.381(5) . ?
O3 C100 1.386(5) . ?
O4 C204 1.390(5) . ?
O4 C200 1.425(5) . ?
C1A C2A 1.373(5) . ?
C1A C8A 1.519(5) . ?
C1B C2B 1.381(5) . ?
C1B C8B 1.515(5) . ?
C2A C2B 1.463(5) . ?
C2A C3A 1.537(5) . ?
C2B C3B 1.518(5) . ?
C3B C4B 1.534(6) . ?
C3A C4A 1.531(6) . ?
C4A C5A 1.516(6) . ?
C4B C5B 1.521(6) . ?
C5A C6A 1.526(6) . ?
C5B C6B 1.541(6) . ?
C6B C7B 1.521(5) . ?
C6A C7A 1.536(6) . ?
C7B C8B 1.539(5) . ?
C7A C8A 1.533(6) . ?
C11 C16 1.411(5) . ?
C11 C12 1.417(5) . ?
C12 C13 1.388(5) . ?
C12 C121 1.506(5) . ?
C13 C14 1.372(6) . ?
C14 C15 1.377(6) . ?
C15 C16 1.398(5) . ?
C16 C161 1.496(6) . ?
C21 C26 1.404(5) . ?
C21 C22 1.408(5) . ?
C22 C23 1.394(5) . ?
C22 C221 1.516(5) . ?
C23 C24 1.369(6) . ?
C24 C25 1.385(6) . ?
C25 C26 1.380(5) . ?
C26 C261 1.529(5) . ?
C101 C102 1.389(5) . ?
C101 C106 1.395(6) . ?
C102 C103 1.388(6) . ?
C103 C104 1.378(6) . ?
C104 C105 1.375(6) . ?
C105 C106 1.371(6) . ?
C121 C122 1.531(5) . ?
C121 C123 1.539(5) . ?
C161 C162 1.520(6) . ?
C161 C163 1.532(6) . ?
C201 C202 1.389(5) . ?
C201 C206 1.389(6) . ?
C202 C203 1.376(6) . ?
C203 C204 1.384(6) . ?
C204 C205 1.363(6) . ?
C205 C206 1.394(6) . ?
C221 C222 1.523(5) . ?
C221 C223 1.533(5) . ?
C261 C262 1.520(5) . ?
C261 C263 1.539(5) . ?

loop_
_geom_torsion_atom_site_label_1
_geom_torsion_atom_site_label_2
_geom_torsion_atom_site_label_3
_geom_torsion_atom_site_label_4
_geom_torsion
_geom_torsion_site_symmetry_1
_geom_torsion_site_symmetry_2
_geom_torsion_site_symmetry_3
_geom_torsion_site_symmetry_4
_geom_torsion_publ_flag
O1 W N1 C11 33.8(13) . . . . ?
N2 W N1 C11 130.5(12) . . . . ?
O2 W N1 C11 -53.5(12) . . . . ?
C1A W N1 C11 -139.2(12) . . . . ?
N1 W N2 C1B 168.7(2) . . . . ?
O1 W N2 C1B -64.8(2) . . . . ?
O2 W N2 C1B 2.8(5) . . . . ?
C1A W N2 C1B 62.4(3) . . . . ?
N1 W N2 C21 -9.2(3) . . . . ?
O1 W N2 C21 117.3(3) . . . . ?
O2 W N2 C21 -175.1(3) . . . . ?
C1A W N2 C21 -115.5(3) . . . . ?
N1 W O1 C101 -29.4(4) . . . . ?
N2 W O1 C101 -132.2(4) . . . . ?
O2 W O1 C101 63.0(4) . . . . ?
C1A W O1 C101 142.2(3) . . . . ?
N1 W O2 C201 -162.2(3) . . . . ?
O1 W O2 C201 72.1(3) . . . . ?
N2 W O2 C201 4.0(6) . . . . ?
C1A W O2 C201 -56.0(4) . . . . ?
N1 W C1A C2A -157.3(3) . . . . ?
O1 W C1A C2A 29.8(4) . . . . ?
N2 W C1A C2A -56.7(3) . . . . ?
O2 W C1A C2A 109.1(3) . . . . ?
N1 W C1A C8A 39.3(4) . . . . ?
O1 W C1A C8A -133.6(3) . . . . ?
N2 W C1A C8A 139.8(3) . . . . ?
O2 W C1A C8A -54.3(3) . . . . ?
C21 N2 C1B C2B 141.4(4) . . . . ?
W N2 C1B C2B -36.8(4) . . . . ?
C21 N2 C1B C8B -40.9(5) . . . . ?
W N2 C1B C8B 140.9(3) . . . . ?
C8A C1A C2A C2B -170.4(4) . . . . ?
W C1A C2A C2B 26.6(5) . . . . ?
C8A C1A C2A C3A 7.7(6) . . . . ?
W C1A C2A C3A -155.3(3) . . . . ?
N2 C1B C2B C2A -12.6(6) . . . . ?
C8B C1B C2B C2A 169.9(4) . . . . ?
N2 C1B C2B C3B 173.1(3) . . . . ?
C8B C1B C2B C3B -4.4(6) . . . . ?
C1A C2A C2B C1B 18.2(6) . . . . ?
C3A C2A C2B C1B -159.9(4) . . . . ?
C1A C2A C2B C3B -167.6(4) . . . . ?
C3A C2A C2B C3B 14.3(6) . . . . ?
C1B C2B C3B C4B -94.7(5) . . . . ?
C2A C2B C3B C4B 90.6(5) . . . . ?
C1A C2A C3A C4A -99.1(5) . . . . ?
C2B C2A C3A C4A 79.1(5) . . . . ?
C2A C3A C4A C5A 56.7(5) . . . . ?
C2B C3B C4B C5B 58.2(5) . . . . ?
C3A C4A C5A C6A 50.6(5) . . . . ?
C3B C4B C5B C6B 51.8(5) . . . . ?
C4B C5B C6B C7B -96.4(5) . . . . ?
C4A C5A C6A C7A -97.8(5) . . . . ?
C5B C6B C7B C8B 69.0(5) . . . . ?
C5A C6A C7A C8A 72.9(5) . . . . ?
C2B C1B C8B C7B 83.9(5) . . . . ?
N2 C1B C8B C7B -93.7(4) . . . . ?
C6B C7B C8B C1B -75.5(5) . . . . ?
C2A C1A C8A C7A 73.6(6) . . . . ?
W C1A C8A C7A -125.3(3) . . . . ?
C6A C7A C8A C1A -76.4(5) . . . . ?
W N1 C11 C16 178.3(10) . . . . ?
W N1 C11 C12 -1.0(14) . . . . ?
C16 C11 C12 C13 -0.1(6) . . . . ?
N1 C11 C12 C13 179.1(3) . . . . ?
C16 C11 C12 C121 -175.9(4) . . . . ?
N1 C11 C12 C121 3.3(5) . . . . ?
C11 C12 C13 C14 -0.5(6) . . . . ?
C121 C12 C13 C14 175.4(4) . . . . ?
C12 C13 C14 C15 0.5(7) . . . . ?
C13 C14 C15 C16 0.0(7) . . . . ?
C14 C15 C16 C11 -0.5(6) . . . . ?
C14 C15 C16 C161 -179.4(4) . . . . ?
C12 C11 C16 C15 0.6(6) . . . . ?
N1 C11 C16 C15 -178.7(3) . . . . ?
C12 C11 C16 C161 179.4(4) . . . . ?
N1 C11 C16 C161 0.2(6) . . . . ?
C1B N2 C21 C26 -66.8(5) . . . . ?
W N2 C21 C26 110.9(4) . . . . ?
C1B N2 C21 C22 111.4(4) . . . . ?
W N2 C21 C22 -70.9(4) . . . . ?
C26 C21 C22 C23 -2.4(6) . . . . ?
N2 C21 C22 C23 179.4(3) . . . . ?
C26 C21 C22 C221 174.7(4) . . . . ?
N2 C21 C22 C221 -3.5(6) . . . . ?
C21 C22 C23 C24 2.8(6) . . . . ?
C221 C22 C23 C24 -174.4(4) . . . . ?
C22 C23 C24 C25 -1.4(7) . . . . ?
C23 C24 C25 C26 -0.5(7) . . . . ?
C24 C25 C26 C21 0.9(6) . . . . ?
C24 C25 C26 C261 -179.1(4) . . . . ?
C22 C21 C26 C25 0.6(6) . . . . ?
N2 C21 C26 C25 178.8(4) . . . . ?
C22 C21 C26 C261 -179.4(4) . . . . ?
N2 C21 C26 C261 -1.3(6) . . . . ?
W O1 C101 C102 -59.0(5) . . . . ?
W O1 C101 C106 120.3(4) . . . . ?
O1 C101 C102 C103 175.7(4) . . . . ?
C106 C101 C102 C103 -3.6(6) . . . . ?
C101 C102 C103 C104 -0.3(7) . . . . ?
C102 C103 C104 C105 3.1(7) . . . . ?
C102 C103 C104 O3 -177.9(4) . . . . ?
C100 O3 C104 C105 -160.3(4) . . . . ?
C100 O3 C104 C103 20.6(7) . . . . ?
C103 C104 C105 C106 -1.8(7) . . . . ?
O3 C104 C105 C106 179.1(4) . . . . ?
C104 C105 C106 C101 -2.3(7) . . . . ?
O1 C101 C106 C105 -174.3(4) . . . . ?
C102 C101 C106 C105 5.0(6) . . . . ?
C13 C12 C121 C122 40.8(5) . . . . ?
C11 C12 C121 C122 -143.6(4) . . . . ?
C13 C12 C121 C123 -82.8(4) . . . . ?
C11 C12 C121 C123 92.8(4) . . . . ?
C15 C16 C161 C162 68.1(5) . . . . ?
C11 C16 C161 C162 -110.7(5) . . . . ?
C15 C16 C161 C163 -56.7(5) . . . . ?
C11 C16 C161 C163 124.5(4) . . . . ?
W O2 C201 C202 166.6(3) . . . . ?
W O2 C201 C206 -12.0(6) . . . . ?
O2 C201 C202 C203 -178.0(4) . . . . ?
C206 C201 C202 C203 0.7(6) . . . . ?
C201 C202 C203 C204 1.5(7) . . . . ?
C202 C203 C204 C205 -2.3(7) . . . . ?
C202 C203 C204 O4 178.6(4) . . . . ?
C200 O4 C204 C205 6.9(6) . . . . ?
C200 O4 C204 C203 -174.0(4) . . . . ?
C203 C204 C205 C206 0.7(7) . . . . ?
O4 C204 C205 C206 179.7(4) . . . . ?
O2 C201 C206 C205 176.4(4) . . . . ?
C202 C201 C206 C205 -2.3(6) . . . . ?
C204 C205 C206 C201 1.6(7) . . . . ?
C23 C22 C221 C222 -66.4(5) . . . . ?
C21 C22 C221 C222 116.5(4) . . . . ?
C23 C22 C221 C223 57.2(5) . . . . ?
C21 C22 C221 C223 -119.9(4) . . . . ?
C25 C26 C261 C262 44.8(5) . . . . ?
C21 C26 C261 C262 -135.2(4) . . . . ?
C25 C26 C261 C263 -78.0(5) . . . . ?
C21 C26 C261 C263 102.0(4) . . . . ?

loop_
_cod_related_entry_id
_cod_related_entry_database
_cod_related_entry_code
1 ChemSpider 30660828
